data_4300814
loop_
_publ_author_name
'Fortner, Kevin C.'
'Bigi, Julian P.'
'Brown, Seth N.'

_publ_section_title
;
 Six-Coordinate Titanium Complexes of a Tripodal Aminetris(phenoxide)
 Ligand: Synthesis, Structure, and Dynamics
;
_journal_coden_ASTM INOCAJ
_journal_issue 8
_journal_name_full 'Inorganic Chemistry'
_journal_page_first 2803
_journal_page_last 2814
_journal_paper_doi 10.1021/ic048403d
_journal_volume 44
_journal_year 2005
_chemical_formula_moiety '[N(CH2C6H2-t-Bu2O)3]Ti(trop)'
_chemical_formula_sum 'C52 H71 N O5 Ti'
_chemical_formula_weight 838.00
_chemical_name_common '[Nitrilotris(3,5-di-tert-butyl-2-cresolato)](tropolonato)titanium(IV)'
_space_group_IT_number 14
_symmetry_cell_setting monoclinic
_symmetry_space_group_name_Hall '-P 2ybc'
_symmetry_space_group_name_H-M 'P 1 21/c 1'
_atom_sites_solution_hydrogens geom
_atom_sites_solution_primary Patterson
_atom_sites_solution_secondary difmap
_audit_creation_method SHELXL
_cell_angle_alpha 90.00
_cell_angle_beta 111.2940(10)
_cell_angle_gamma 90.00
_cell_formula_units_Z 4
_cell_length_a 23.5527(12)
_cell_length_b 11.1270(5)
_cell_length_c 19.8941(10)
_cell_measurement_reflns_used 8196
_cell_measurement_temperature 100(2)
_cell_measurement_theta_max 28.28
_cell_measurement_theta_min 2.55
_cell_volume 4857.7(4)
_computing_cell_refinement 'Bruker XSCANS'
_computing_data_collection 'Bruker XSCANS'
_computing_data_reduction 'Bruker SHELXTL'
_computing_molecular_graphics 'Bruker XP'
_computing_publication_material 'Bruker SHELXTL'
_computing_structure_refinement 'SHELXL-93 (Sheldrick, 1993)'
_computing_structure_solution 'SHELXS-86 (Sheldrick, 1990)'
_diffrn_ambient_temperature 100(2)
_diffrn_measurement_device 'Bruker APEX'
_diffrn_measurement_method '\w scans'
_diffrn_radiation_monochromator graphite
_diffrn_radiation_source 'fine-focus sealed tube'
_diffrn_radiation_type MoK\a
_diffrn_radiation_wavelength 0.71073
_diffrn_reflns_av_R_equivalents 0.0317
_diffrn_reflns_av_sigmaI/netI 0.0285
_diffrn_reflns_limit_h_max 31
_diffrn_reflns_limit_h_min -31
_diffrn_reflns_limit_k_max 14
_diffrn_reflns_limit_k_min -14
_diffrn_reflns_limit_l_max 26
_diffrn_reflns_limit_l_min -26
_diffrn_reflns_number 51287
_diffrn_reflns_theta_max 28.29
_diffrn_reflns_theta_min 2.05
_exptl_absorpt_coefficient_mu 0.221
_exptl_absorpt_correction_T_max 1.00000
_exptl_absorpt_correction_T_min 0.91373
_exptl_absorpt_correction_type 'empirical using SADABS'
_exptl_crystal_colour orange
_exptl_crystal_density_diffrn 1.146
_exptl_crystal_description block
_exptl_crystal_F_000 1808
_exptl_crystal_size_max 0.48
_exptl_crystal_size_mid 0.18
_exptl_crystal_size_min 0.09
_refine_diff_density_max 0.459
_refine_diff_density_min -0.277
_refine_diff_density_rms 0.055
_refine_ls_extinction_method none
_refine_ls_goodness_of_fit_all 1.018
_refine_ls_goodness_of_fit_obs 1.047
_refine_ls_hydrogen_treatment riding
_refine_ls_matrix_type full
_refine_ls_number_parameters 532
_refine_ls_number_reflns 12059
_refine_ls_number_restraints 0
_refine_ls_restrained_S_all 1.018
_refine_ls_restrained_S_obs 1.047
_refine_ls_R_factor_all 0.0507
_refine_ls_R_factor_obs 0.0426
_refine_ls_shift/esd_max 0.002
_refine_ls_shift/esd_mean 0.000
_refine_ls_structure_factor_coef Fsqd
_refine_ls_weighting_details 'w=1/[\s^2^(Fo^2^)+(0.0614P)^2^+2.1853P] where P=(Fo^2^+2Fc^2^)/3'
_refine_ls_weighting_scheme calc
_refine_ls_wR_factor_all 0.1155
_refine_ls_wR_factor_obs 0.1096
_reflns_number_observed 10329
_reflns_number_total 12059
_reflns_observed_criterion >2sigma(I)
_cod_data_source_file ic048403dsi20041112_054527_1.cif
_cod_data_source_block trop
_cod_depositor_comments
;
The following automatic conversions were performed:
'_symmetry_cell_setting' value 'Monoclinic' changed to 'monoclinic'
according to '/home/saulius/struct/CIF-dictionaries/cif_core.dic'
dictionary named 'cif_core.dic' version 2.4.1 from 2010-06-29.

Automatic conversion script
Id: cif_fix_enum 1527 2010-12-29 10:47:43Z saulius 

The following automatic conversions were performed:

'_refine_ls_weighting_scheme' value 'calc
w=1/[\s^2^(Fo^2^)+(0.0614P)^2^+2.1853P] where P=(Fo^2^+2Fc^2^)/3' was
changed to 'calc'. New tag '_refine_ls_weighting_details' was
created. The value of the new tag was set to
'w=1/[\s^2^(Fo^2^)+(0.0614P)^2^+2.1853P] where P=(Fo^2^+2Fc^2^)/3'.

Automatic conversion script
Id: cif_fix_values 3143 2015-03-26 13:38:13Z robertas 
;
_cod_database_code 4300814

loop_
_symmetry_equiv_pos_as_xyz
'x, y, z'
'-x, y+1/2, -z+1/2'
'-x, -y, -z'
'x, -y-1/2, z-1/2'

loop_
_atom_site_aniso_label
_atom_site_aniso_U_11
_atom_site_aniso_U_22
_atom_site_aniso_U_33
_atom_site_aniso_U_23
_atom_site_aniso_U_13
_atom_site_aniso_U_12
Ti 0.01565(12) 0.01446(12) 0.01129(11) 0.00027(8) 0.00370(9) 0.00147(8)
O1 0.0180(4) 0.0192(5) 0.0157(4) 0.0025(4) 0.0064(4) 0.0030(4)
O2 0.0201(4) 0.0159(4) 0.0134(4) 0.0003(3) 0.0046(4) 0.0006(4)
O3 0.0164(4) 0.0213(5) 0.0176(5) 0.0038(4) 0.0033(4) -0.0011(4)
O4 0.0204(5) 0.0176(4) 0.0140(4) 0.0011(3) 0.0042(4) 0.0024(4)
O5 0.0253(5) 0.0177(5) 0.0155(5) -0.0005(4) 0.0034(4) 0.0017(4)
N 0.0139(5) 0.0143(5) 0.0134(5) 0.0007(4) 0.0054(4) -0.0002(4)
C10 0.0146(6) 0.0191(6) 0.0137(6) 0.0001(5) 0.0042(5) -0.0004(5)
C11 0.0156(6) 0.0170(6) 0.0166(6) -0.0008(5) 0.0051(5) -0.0001(5)
C12 0.0146(6) 0.0170(6) 0.0162(6) -0.0011(5) 0.0052(5) -0.0012(5)
C13 0.0174(6) 0.0183(6) 0.0173(6) 0.0017(5) 0.0052(5) -0.0004(5)
C14 0.0150(6) 0.0168(6) 0.0214(6) -0.0006(5) 0.0053(5) 0.0004(5)
C15 0.0171(6) 0.0193(6) 0.0203(6) -0.0033(5) 0.0088(5) -0.0006(5)
C16 0.0175(6) 0.0192(6) 0.0145(6) -0.0016(5) 0.0060(5) -0.0007(5)
C20 0.0182(6) 0.0183(6) 0.0144(6) 0.0003(5) 0.0068(5) 0.0008(5)
C21 0.0157(6) 0.0170(6) 0.0145(6) -0.0014(5) 0.0059(5) 0.0020(5)
C22 0.0177(6) 0.0168(6) 0.0177(6) -0.0004(5) 0.0077(5) 0.0023(5)
C23 0.0207(6) 0.0212(6) 0.0154(6) 0.0008(5) 0.0067(5) 0.0038(5)
C24 0.0177(6) 0.0193(6) 0.0165(6) -0.0033(5) 0.0050(5) 0.0017(5)
C25 0.0223(7) 0.0162(6) 0.0210(7) -0.0017(5) 0.0071(5) 0.0015(5)
C26 0.0192(6) 0.0174(6) 0.0176(6) 0.0013(5) 0.0069(5) 0.0031(5)
C30 0.0160(6) 0.0158(6) 0.0183(6) 0.0019(5) 0.0048(5) -0.0001(5)
C31 0.0185(6) 0.0187(6) 0.0162(6) -0.0009(5) 0.0063(5) -0.0020(5)
C32 0.0169(6) 0.0199(6) 0.0178(6) -0.0009(5) 0.0063(5) -0.0018(5)
C33 0.0185(6) 0.0229(7) 0.0200(6) 0.0032(5) 0.0056(5) -0.0022(5)
C34 0.0203(7) 0.0242(7) 0.0224(7) 0.0007(5) 0.0090(5) -0.0038(5)
C35 0.0178(6) 0.0256(7) 0.0221(7) -0.0019(5) 0.0075(5) -0.0037(5)
C36 0.0163(6) 0.0229(7) 0.0170(6) -0.0021(5) 0.0051(5) 0.0001(5)
C41 0.0156(6) 0.0199(6) 0.0159(6) -0.0003(5) 0.0059(5) -0.0006(5)
C42 0.0201(6) 0.0206(6) 0.0159(6) -0.0001(5) 0.0053(5) -0.0001(5)
C43 0.0344(8) 0.0190(7) 0.0222(7) -0.0009(6) 0.0048(6) 0.0004(6)
C44 0.0352(8) 0.0222(7) 0.0253(7) -0.0082(6) 0.0083(6) -0.0041(6)
C45 0.0233(7) 0.0322(8) 0.0181(7) -0.0077(6) 0.0071(5) -0.0066(6)
C46 0.0181(6) 0.0332(8) 0.0142(6) -0.0009(5) 0.0054(5) -0.0023(6)
C47 0.0179(6) 0.0245(7) 0.0162(6) 0.0014(5) 0.0054(5) 0.0002(5)
C100 0.0171(6) 0.0182(6) 0.0236(7) 0.0007(5) 0.0063(5) 0.0029(5)
C101 0.0313(9) 0.0245(8) 0.0735(14) 0.0195(8) 0.0254(9) 0.0086(7)
C102 0.0206(7) 0.0258(7) 0.0271(7) -0.0016(6) 0.0020(6) 0.0052(6)
C103 0.0333(8) 0.0395(9) 0.0269(8) -0.0070(7) 0.0033(7) 0.0187(7)
C110 0.0191(6) 0.0228(6) 0.0140(6) -0.0002(5) 0.0069(5) 0.0007(5)
C111 0.0273(7) 0.0317(8) 0.0209(7) -0.0008(6) 0.0139(6) 0.0018(6)
C112 0.0212(7) 0.0407(9) 0.0145(6) 0.0003(6) 0.0061(5) -0.0001(6)
C113 0.0318(8) 0.0231(7) 0.0218(7) 0.0018(6) 0.0111(6) -0.0014(6)
C200 0.0223(7) 0.0206(6) 0.0175(6) -0.0050(5) 0.0037(5) 0.0015(5)
C201 0.0272(8) 0.0505(11) 0.0316(9) -0.0183(8) 0.0086(7) -0.0105(7)
C202 0.0468(10) 0.0260(8) 0.0164(7) -0.0043(6) -0.0001(7) 0.0072(7)
C203 0.0320(8) 0.0245(7) 0.0209(7) -0.0054(6) 0.0066(6) 0.0050(6)
C210 0.0231(7) 0.0175(6) 0.0179(6) 0.0028(5) 0.0050(5) 0.0006(5)
C211 0.0267(7) 0.0247(7) 0.0248(7) 0.0059(6) 0.0006(6) 0.0001(6)
C212 0.0366(8) 0.0271(8) 0.0270(8) 0.0049(6) 0.0186(7) 0.0014(6)
C213 0.0372(9) 0.0189(7) 0.0257(8) 0.0036(6) 0.0052(6) -0.0029(6)
C300 0.0222(7) 0.0257(7) 0.0280(7) 0.0038(6) 0.0107(6) -0.0044(6)
C301 0.0258(8) 0.0365(9) 0.0367(9) 0.0066(7) 0.0115(7) -0.0088(7)
C302 0.0395(9) 0.0260(8) 0.0423(10) 0.0032(7) 0.0211(8) -0.0025(7)
C303 0.0300(8) 0.0324(8) 0.0289(8) 0.0061(6) 0.0120(6) -0.0070(6)
C310 0.0167(6) 0.0286(7) 0.0209(7) 0.0018(6) 0.0039(5) 0.0025(5)
C311 0.0167(7) 0.0433(10) 0.0397(9) 0.0079(8) 0.0048(7) 0.0021(6)
C312 0.0286(8) 0.0291(8) 0.0333(8) 0.0016(7) 0.0090(7) 0.0082(6)
C313 0.0248(7) 0.0430(9) 0.0188(7) 0.0012(6) 0.0016(6) 0.0033(7)

loop_
_atom_site_label
_atom_site_type_symbol
_atom_site_fract_x
_atom_site_fract_y
_atom_site_fract_z
_atom_site_U_iso_or_equiv
_atom_site_thermal_displace_type
_atom_site_occupancy
_atom_site_calc_flag
_atom_site_refinement_flags
_atom_site_disorder_group
Ti Ti 0.727916(10) 0.32486(2) 0.592945(12) 0.01413(7) Uani 1 d . .
O1 O 0.80968(4) 0.33574(8) 0.59770(5) 0.0176(2) Uani 1 d . .
O2 O 0.72662(4) 0.47667(8) 0.62720(5) 0.0169(2) Uani 1 d . .
O3 O 0.65793(4) 0.26965(9) 0.60720(5) 0.0192(2) Uani 1 d . .
O4 O 0.68718(4) 0.35156(8) 0.48879(5) 0.0179(2) Uani 1 d . .
O5 O 0.72789(5) 0.15370(9) 0.54878(5) 0.0206(2) Uani 1 d . .
N N 0.77035(5) 0.26348(9) 0.70759(6) 0.0137(2) Uani 1 d . .
C10 C 0.83825(6) 0.27009(12) 0.73716(7) 0.0160(2) Uani 1 d . .
H10A H 0.85343(6) 0.23319(12) 0.78575(7) 0.019 Uiso 1 calc R .
H10B H 0.85055(6) 0.35569(12) 0.74274(7) 0.019 Uiso 1 calc R .
C11 C 0.85524(6) 0.25388(12) 0.62151(7) 0.0166(2) Uani 1 d . .
C12 C 0.86842(6) 0.20893(12) 0.69149(7) 0.0160(2) Uani 1 d . .
C13 C 0.91216(6) 0.11996(12) 0.71891(7) 0.0180(3) Uani 1 d . .
H13 H 0.92006(6) 0.08972(12) 0.76610(7) 0.022 Uiso 1 calc R .
C14 C 0.94472(6) 0.07421(12) 0.67823(7) 0.0181(3) Uani 1 d . .
C15 C 0.93344(6) 0.12631(12) 0.61071(7) 0.0184(3) Uani 1 d . .
H15 H 0.95648(6) 0.09852(12) 0.58330(7) 0.022 Uiso 1 calc R .
C16 C 0.89029(6) 0.21694(12) 0.58083(7) 0.0170(2) Uani 1 d . .
C20 C 0.74692(6) 0.34388(12) 0.75275(7) 0.0167(2) Uani 1 d . .
H20A H 0.76154(6) 0.31269(12) 0.80276(7) 0.020 Uiso 1 calc R .
H20B H 0.70185(6) 0.34030(12) 0.73372(7) 0.020 Uiso 1 calc R .
C21 C 0.75406(6) 0.53675(12) 0.68958(7) 0.0156(2) Uani 1 d . .
C22 C 0.76644(6) 0.47364(12) 0.75430(7) 0.0171(3) Uani 1 d . .
C23 C 0.79596(6) 0.53188(12) 0.81992(7) 0.0191(3) Uani 1 d . .
H23 H 0.80490(6) 0.48870(12) 0.86376(7) 0.023 Uiso 1 calc R .
C24 C 0.81252(6) 0.65254(12) 0.82205(7) 0.0182(3) Uani 1 d . .
C25 C 0.79926(6) 0.71224(12) 0.75646(7) 0.0200(3) Uani 1 d . .
H25 H 0.81035(6) 0.79450(12) 0.75759(7) 0.024 Uiso 1 calc R .
C26 C 0.77073(6) 0.65837(12) 0.68949(7) 0.0180(3) Uani 1 d . .
C30 C 0.75284(6) 0.13663(12) 0.71356(7) 0.0171(2) Uani 1 d . .
H30A H 0.77418(6) 0.10995(12) 0.76396(7) 0.021 Uiso 1 calc R .
H30B H 0.76797(6) 0.08649(12) 0.68248(7) 0.021 Uiso 1 calc R .
C31 C 0.64075(6) 0.17812(12) 0.63971(7) 0.0178(3) Uani 1 d . .
C32 C 0.68551(6) 0.11193(12) 0.69337(7) 0.0182(3) Uani 1 d . .
C33 C 0.66861(6) 0.01667(13) 0.72736(8) 0.0209(3) Uani 1 d . .
H33 H 0.69935(6) -0.02699(13) 0.76369(8) 0.025 Uiso 1 calc R .
C34 C 0.60771(6) -0.01661(13) 0.70958(8) 0.0220(3) Uani 1 d . .
C35 C 0.56412(6) 0.05314(13) 0.65775(8) 0.0218(3) Uani 1 d . .
H35 H 0.52239(6) 0.03307(13) 0.64580(8) 0.026 Uiso 1 calc R .
C36 C 0.57829(6) 0.15094(13) 0.62235(7) 0.0190(3) Uani 1 d . .
C41 C 0.67528(6) 0.25989(12) 0.44486(7) 0.0171(3) Uani 1 d . .
C42 C 0.69801(6) 0.14554(13) 0.48081(7) 0.0192(3) Uani 1 d . .
C43 C 0.68963(7) 0.03222(13) 0.44657(8) 0.0267(3) Uani 1 d . .
H43 H 0.70541(7) -0.03385(13) 0.47809(8) 0.032 Uiso 1 calc R .
C44 C 0.66217(7) 0.00208(14) 0.37461(8) 0.0283(3) Uani 1 d . .
H44 H 0.66222(7) -0.08134(14) 0.36447(8) 0.034 Uiso 1 calc R .
C45 C 0.63447(7) 0.07455(14) 0.31468(8) 0.0246(3) Uani 1 d . .
H45 H 0.61883(7) 0.03501(14) 0.26931(8) 0.030 Uiso 1 calc R .
C46 C 0.62721(6) 0.19779(14) 0.31391(7) 0.0220(3) Uani 1 d . .
H46 H 0.60712(6) 0.23219(14) 0.26761(7) 0.026 Uiso 1 calc R .
C47 C 0.64506(6) 0.27910(13) 0.37116(7) 0.0198(3) Uani 1 d . .
H47 H 0.63503(6) 0.36057(13) 0.35782(7) 0.024 Uiso 1 calc R .
C100 C 0.99424(6) -0.02182(12) 0.71026(8) 0.0199(3) Uani 1 d . .
C101 C 0.97131(8) -0.1204(2) 0.74774(12) 0.0413(5) Uani 1 d . .
H10C H 0.95857(8) -0.0843(2) 0.78495(12) 0.062 Uiso 1 calc R .
H10D H 1.00411(8) -0.1783(2) 0.77012(12) 0.062 Uiso 1 calc R .
H10E H 0.93658(8) -0.1617(2) 0.71216(12) 0.062 Uiso 1 calc R .
C102 C 1.05029(7) 0.03792(14) 0.76637(8) 0.0264(3) Uani 1 d . .
H10F H 1.06548(7) 0.10135(14) 0.74311(8) 0.040 Uiso 1 calc R .
H10G H 1.08224(7) -0.02242(14) 0.78688(8) 0.040 Uiso 1 calc R .
H10H H 1.03891(7) 0.07293(14) 0.80490(8) 0.040 Uiso 1 calc R .
C103 C 1.01378(8) -0.0807(2) 0.65249(9) 0.0354(4) Uani 1 d . .
H10I H 1.02860(8) -0.0188(2) 0.62786(9) 0.053 Uiso 1 calc R .
H10J H 0.97885(8) -0.1222(2) 0.61736(9) 0.053 Uiso 1 calc R .
H10K H 1.04638(8) -0.1388(2) 0.67530(9) 0.053 Uiso 1 calc R .
C110 C 0.88598(6) 0.28190(13) 0.51087(7) 0.0184(3) Uani 1 d . .
C111 C 0.92578(7) 0.22276(14) 0.47371(8) 0.0252(3) Uani 1 d . .
H11A H 0.96809(7) 0.21918(14) 0.50751(8) 0.038 Uiso 1 calc R .
H11B H 0.92366(7) 0.27022(14) 0.43136(8) 0.038 Uiso 1 calc R .
H11C H 0.91095(7) 0.14118(14) 0.45855(8) 0.038 Uiso 1 calc R .
C112 C 0.82052(7) 0.2848(2) 0.45545(8) 0.0256(3) Uani 1 d . .
H11D H 0.81992(7) 0.3269(2) 0.41190(8) 0.038 Uiso 1 calc R .
H11E H 0.79415(7) 0.3271(2) 0.47608(8) 0.038 Uiso 1 calc R .
H11F H 0.80574(7) 0.2025(2) 0.44300(8) 0.038 Uiso 1 calc R .
C113 C 0.90876(7) 0.41186(13) 0.53053(8) 0.0252(3) Uani 1 d . .
H11G H 0.95052(7) 0.41047(13) 0.56592(8) 0.038 Uiso 1 calc R .
H11H H 0.88221(7) 0.45351(13) 0.55114(8) 0.038 Uiso 1 calc R .
H11I H 0.90802(7) 0.45416(13) 0.48701(8) 0.038 Uiso 1 calc R .
C200 C 0.84435(6) 0.72192(13) 0.89236(7) 0.0211(3) Uani 1 d . .
C201 C 0.90400(8) 0.7770(2) 0.89170(10) 0.0370(4) Uani 1 d . .
H20C H 0.89519(8) 0.8287(2) 0.84923(10) 0.056 Uiso 1 calc R .
H20D H 0.93179(8) 0.7125(2) 0.88992(10) 0.056 Uiso 1 calc R .
H20E H 0.92304(8) 0.8248(2) 0.93552(10) 0.056 Uiso 1 calc R .
C202 C 0.85932(9) 0.64171(15) 0.95905(8) 0.0330(4) Uani 1 d . .
H20F H 0.87953(9) 0.68962(15) 1.00254(8) 0.049 Uiso 1 calc R .
H20G H 0.88643(9) 0.57660(15) 0.95635(8) 0.049 Uiso 1 calc R .
H20H H 0.82159(9) 0.60753(15) 0.96096(8) 0.049 Uiso 1 calc R .
C203 C 0.80247(7) 0.82425(14) 0.89777(8) 0.0266(3) Uani 1 d . .
H20I H 0.79263(7) 0.87616(14) 0.85525(8) 0.040 Uiso 1 calc R .
H20J H 0.82323(7) 0.87151(14) 0.94138(8) 0.040 Uiso 1 calc R .
H20K H 0.76483(7) 0.79036(14) 0.90012(8) 0.040 Uiso 1 calc R .
C210 C 0.76144(6) 0.72486(12) 0.61874(7) 0.0202(3) Uani 1 d . .
C211 C 0.69417(7) 0.72260(14) 0.56831(8) 0.0279(3) Uani 1 d . .
H21A H 0.68951(7) 0.76553(14) 0.52361(8) 0.042 Uiso 1 calc R .
H21B H 0.66925(7) 0.76169(14) 0.59214(8) 0.042 Uiso 1 calc R .
H21C H 0.68085(7) 0.63912(14) 0.55704(8) 0.042 Uiso 1 calc R .
C212 C 0.80129(8) 0.66530(14) 0.58188(9) 0.0282(3) Uani 1 d . .
H21D H 0.79569(8) 0.70709(14) 0.53655(9) 0.042 Uiso 1 calc R .
H21E H 0.78942(8) 0.58086(14) 0.57179(9) 0.042 Uiso 1 calc R .
H21F H 0.84418(8) 0.66992(14) 0.61377(9) 0.042 Uiso 1 calc R .
C213 C 0.78027(8) 0.85717(14) 0.63219(9) 0.0290(3) Uani 1 d . .
H21G H 0.77379(8) 0.89693(14) 0.58603(9) 0.043 Uiso 1 calc R .
H21H H 0.82344(8) 0.86226(14) 0.66302(9) 0.043 Uiso 1 calc R .
H21I H 0.75560(8) 0.89692(14) 0.65611(9) 0.043 Uiso 1 calc R .
C300 C 0.59189(7) -0.12892(14) 0.74446(8) 0.0248(3) Uani 1 d . .
C301 C 0.52319(7) -0.1478(2) 0.72113(10) 0.0329(4) Uani 1 d . .
H30C H 0.50524(7) -0.1543(2) 0.66845(10) 0.049 Uiso 1 calc R .
H30D H 0.50505(7) -0.0794(2) 0.73705(10) 0.049 Uiso 1 calc R .
H30E H 0.51521(7) -0.2218(2) 0.74290(10) 0.049 Uiso 1 calc R .
C302 C 0.61917(8) -0.24026(15) 0.72139(10) 0.0342(4) Uani 1 d . .
H30F H 0.66334(8) -0.23011(15) 0.73584(10) 0.051 Uiso 1 calc R .
H30G H 0.60090(8) -0.24958(15) 0.66889(10) 0.051 Uiso 1 calc R .
H30H H 0.61064(8) -0.31192(15) 0.74478(10) 0.051 Uiso 1 calc R .
C303 C 0.61822(7) -0.1193(2) 0.82696(9) 0.0301(3) Uani 1 d . .
H30I H 0.66239(7) -0.1073(2) 0.84334(9) 0.045 Uiso 1 calc R .
H30J H 0.60958(7) -0.1935(2) 0.84805(9) 0.045 Uiso 1 calc R .
H30K H 0.59952(7) -0.0510(2) 0.84223(9) 0.045 Uiso 1 calc R .
C310 C 0.52839(6) 0.22759(14) 0.56744(8) 0.0229(3) Uani 1 d . .
C311 C 0.46418(7) 0.1815(2) 0.55685(10) 0.0348(4) Uani 1 d . .
H31A H 0.43373(7) 0.2324(2) 0.52165(10) 0.052 Uiso 1 calc R .
H31B H 0.45806(7) 0.1842(2) 0.60300(10) 0.052 Uiso 1 calc R .
H31C H 0.45980(7) 0.0985(2) 0.53916(10) 0.052 Uiso 1 calc R .
C312 C 0.53303(7) 0.35788(15) 0.59480(9) 0.0310(3) Uani 1 d . .
H31D H 0.57362(7) 0.38976(15) 0.60206(9) 0.046 Uiso 1 calc R .
H31E H 0.52634(7) 0.35966(15) 0.64061(9) 0.046 Uiso 1 calc R .
H31F H 0.50208(7) 0.40723(15) 0.55914(9) 0.046 Uiso 1 calc R .
C313 C 0.53526(7) 0.2248(2) 0.49333(8) 0.0306(3) Uani 1 d . .
H31G H 0.57591(7) 0.2536(2) 0.49839(8) 0.046 Uiso 1 calc R .
H31H H 0.50429(7) 0.2766(2) 0.45957(8) 0.046 Uiso 1 calc R .
H31I H 0.52993(7) 0.1422(2) 0.47491(8) 0.046 Uiso 1 calc R .

loop_
_atom_type_symbol
_atom_type_description
_atom_type_scat_dispersion_real
_atom_type_scat_dispersion_imag
_atom_type_scat_source
C C 0.0033 0.0016 'International Tables Vol C Tables 4.2.6.8 and 6.1.1.4'
H H 0.0000 0.0000 'International Tables Vol C Tables 4.2.6.8 and 6.1.1.4'
N N 0.0061 0.0033 'International Tables Vol C Tables 4.2.6.8 and 6.1.1.4'
O O 0.0106 0.0060 'International Tables Vol C Tables 4.2.6.8 and 6.1.1.4'
Ti Ti 0.2776 0.4457 'International Tables Vol C Tables 4.2.6.8 and 6.1.1.4'

loop_
_geom_angle_atom_site_label_1
_geom_angle_atom_site_label_2
_geom_angle_atom_site_label_3
_geom_angle
_geom_angle_site_symmetry_1
_geom_angle_site_symmetry_3
_geom_angle_publ_flag
O2 Ti O3 96.42(4) . . ?
O2 Ti O1 94.39(4) . . ?
O3 Ti O1 161.03(4) . . ?
O2 Ti O4 100.71(4) . . ?
O3 Ti O4 95.15(4) . . ?
O1 Ti O4 98.10(4) . . ?
O2 Ti O5 177.37(4) . . ?
O3 Ti O5 84.22(4) . . ?
O1 Ti O5 85.68(4) . . ?
O4 Ti O5 76.68(4) . . ?
O2 Ti N 87.93(4) . . ?
O3 Ti N 80.66(4) . . ?
O1 Ti N 84.21(4) . . ?
O4 Ti N 170.82(4) . . ?
O5 Ti N 94.70(4) . . ?
C11 O1 Ti 129.42(8) . . ?
C31 O3 Ti 139.07(9) . . ?
C21 O2 Ti 137.22(8) . . ?
C41 O4 Ti 119.46(8) . . ?
C42 O5 Ti 115.03(9) . . ?
C30 N C10 107.70(10) . . ?
C30 N C20 110.09(10) . . ?
C10 N C20 107.92(10) . . ?
C30 N Ti 109.68(8) . . ?
C10 N Ti 113.87(8) . . ?
C20 N Ti 107.55(7) . . ?
N C10 C12 114.42(10) . . ?
O1 C11 C12 116.61(11) . . ?
O1 C11 C16 123.32(12) . . ?
C12 C11 C16 120.02(12) . . ?
C13 C12 C11 120.56(12) . . ?
C13 C12 C10 122.06(12) . . ?
C11 C12 C10 117.07(11) . . ?
C12 C13 C14 121.12(12) . . ?
C13 C14 C15 116.93(12) . . ?
C13 C14 C100 120.40(12) . . ?
C15 C14 C100 122.49(12) . . ?
C14 C15 C16 124.18(12) . . ?
C15 C16 C11 116.84(12) . . ?
C15 C16 C110 121.41(12) . . ?
C11 C16 C110 121.46(12) . . ?
N C30 C32 116.45(11) . . ?
O3 C31 C32 119.22(12) . . ?
O3 C31 C36 120.78(12) . . ?
C32 C31 C36 119.96(12) . . ?
C33 C32 C31 120.02(12) . . ?
C33 C32 C30 117.83(12) . . ?
C31 C32 C30 122.08(12) . . ?
C32 C33 C34 121.85(13) . . ?
C33 C34 C35 116.84(13) . . ?
C33 C34 C300 119.70(13) . . ?
C35 C34 C300 123.40(12) . . ?
C34 C35 C36 123.88(13) . . ?
C35 C36 C31 117.34(12) . . ?
C35 C36 C310 121.83(12) . . ?
C31 C36 C310 120.82(12) . . ?
N C20 C22 113.86(10) . . ?
O2 C21 C22 117.84(12) . . ?
O2 C21 C26 121.00(12) . . ?
C22 C21 C26 121.15(12) . . ?
C23 C22 C21 119.57(12) . . ?
C23 C22 C20 120.45(12) . . ?
C21 C22 C20 119.97(12) . . ?
C22 C23 C24 120.94(13) . . ?
C23 C24 C25 117.71(12) . . ?
C23 C24 C200 123.43(12) . . ?
C25 C24 C200 118.86(12) . . ?
C26 C25 C24 123.84(13) . . ?
C25 C26 C21 116.77(12) . . ?
C25 C26 C210 121.96(12) . . ?
C21 C26 C210 121.15(12) . . ?
O4 C41 C47 119.18(12) . . ?
O4 C41 C42 113.63(11) . . ?
C47 C41 C42 127.16(12) . . ?
O5 C42 C43 119.95(13) . . ?
O5 C42 C41 114.69(12) . . ?
C43 C42 C41 125.35(12) . . ?
C44 C43 C42 130.34(14) . . ?
C43 C44 C45 130.19(15) . . ?
C46 C45 C44 127.09(14) . . ?
C45 C46 C47 129.47(14) . . ?
C41 C47 C46 130.29(14) . . ?
C101 C100 C103 108.31(14) . . ?
C101 C100 C102 108.56(13) . . ?
C103 C100 C102 108.49(12) . . ?
C101 C100 C14 110.55(12) . . ?
C103 C100 C14 112.05(12) . . ?
C102 C100 C14 108.81(11) . . ?
C112 C110 C16 112.25(11) . . ?
C112 C110 C111 107.00(11) . . ?
C16 C110 C111 112.49(11) . . ?
C112 C110 C113 109.15(12) . . ?
C16 C110 C113 107.96(11) . . ?
C111 C110 C113 107.86(12) . . ?
C301 C300 C303 107.88(13) . . ?
C301 C300 C34 112.19(13) . . ?
C303 C300 C34 110.85(12) . . ?
C301 C300 C302 108.03(14) . . ?
C303 C300 C302 108.95(13) . . ?
C34 C300 C302 108.85(12) . . ?
C311 C310 C36 111.83(13) . . ?
C311 C310 C312 107.62(13) . . ?
C36 C310 C312 109.47(12) . . ?
C311 C310 C313 107.58(13) . . ?
C36 C310 C313 110.46(12) . . ?
C312 C310 C313 109.82(13) . . ?
C202 C200 C24 112.30(12) . . ?
C202 C200 C203 108.87(12) . . ?
C24 C200 C203 108.87(11) . . ?
C202 C200 C201 108.44(13) . . ?
C24 C200 C201 109.77(12) . . ?
C203 C200 C201 108.51(13) . . ?
C26 C210 C213 111.55(12) . . ?
C26 C210 C212 108.77(11) . . ?
C213 C210 C212 108.05(13) . . ?
C26 C210 C211 111.14(12) . . ?
C213 C210 C211 107.09(12) . . ?
C212 C210 C211 110.19(13) . . ?

loop_
_geom_bond_atom_site_label_1
_geom_bond_atom_site_label_2
_geom_bond_distance
_geom_bond_site_symmetry_2
_geom_bond_publ_flag
Ti O2 1.8259(9) . ?
Ti O3 1.8746(10) . ?
Ti O1 1.8974(10) . ?
Ti O4 1.9643(9) . ?
Ti O5 2.0973(10) . ?
Ti N 2.2386(11) . ?
O1 C11 1.355(2) . ?
O3 C31 1.345(2) . ?
O2 C21 1.350(2) . ?
O4 C41 1.306(2) . ?
O5 C42 1.281(2) . ?
N C30 1.487(2) . ?
N C10 1.492(2) . ?
N C20 1.507(2) . ?
C10 C12 1.504(2) . ?
C11 C12 1.404(2) . ?
C11 C16 1.411(2) . ?
C12 C13 1.389(2) . ?
C13 C14 1.397(2) . ?
C14 C15 1.397(2) . ?
C14 C100 1.539(2) . ?
C15 C16 1.401(2) . ?
C16 C110 1.539(2) . ?
C30 C32 1.513(2) . ?
C31 C32 1.406(2) . ?
C31 C36 1.416(2) . ?
C32 C33 1.391(2) . ?
C33 C34 1.397(2) . ?
C34 C35 1.397(2) . ?
C34 C300 1.539(2) . ?
C35 C36 1.401(2) . ?
C36 C310 1.539(2) . ?
C20 C22 1.512(2) . ?
C21 C22 1.401(2) . ?
C21 C26 1.409(2) . ?
C22 C23 1.396(2) . ?
C23 C24 1.394(2) . ?
C24 C25 1.395(2) . ?
C24 C200 1.534(2) . ?
C25 C26 1.391(2) . ?
C26 C210 1.534(2) . ?
C41 C47 1.394(2) . ?
C41 C42 1.462(2) . ?
C42 C43 1.412(2) . ?
C43 C44 1.381(2) . ?
C44 C45 1.390(2) . ?
C45 C46 1.381(2) . ?
C46 C47 1.395(2) . ?
C100 C101 1.531(2) . ?
C100 C103 1.532(2) . ?
C100 C102 1.536(2) . ?
C110 C112 1.536(2) . ?
C110 C111 1.537(2) . ?
C110 C113 1.543(2) . ?
C300 C301 1.527(2) . ?
C300 C303 1.533(2) . ?
C300 C302 1.540(2) . ?
C310 C311 1.537(2) . ?
C310 C312 1.538(2) . ?
C310 C313 1.541(2) . ?
C200 C202 1.530(2) . ?
C200 C203 1.536(2) . ?
C200 C201 1.537(2) . ?
C210 C213 1.533(2) . ?
C210 C212 1.535(2) . ?
C210 C211 1.537(2) . ?
